data_1501811
loop_
_publ_author_name
'Chou, Bo-Hon'
'Yang, Li-Ming'
'Chang, Shwu-Fen'
'Hsu, Feng-Lin'
'Wang, Li-Hsuan'
'Lin, Wen-Kuang'
'Liu, Pan-Chun'
'Lin, Shwu-Jiuan'

_publ_section_title
;
 Transformation of isosteviol lactam by fungi and the suppressive effects
 of its transformed products on LPS-induced iNOS expression in
 macrophages.
;
_journal_issue 6
_journal_name_full 'Journal of natural products'
_journal_page_first 1379
_journal_page_last 1385
_journal_paper_doi 10.1021/np100915q
_journal_volume 74
_journal_year 2011
_chemical_formula_sum 'C22 H33 N O3'
_chemical_formula_weight 359.49
_chemical_name_systematic
; 
 ? 
;
_space_group_IT_number 19
_symmetry_cell_setting orthorhombic
_symmetry_space_group_name_Hall 'P 2ac 2ab'
_symmetry_space_group_name_H-M 'P 21 21 21'
_atom_sites_solution_hydrogens geom
_atom_sites_solution_primary direct
_atom_sites_solution_secondary difmap
_audit_creation_method SHELXL-97
_cell_angle_alpha 90.00
_cell_angle_beta 90.00
_cell_angle_gamma 90.00
_cell_formula_units_Z 4
_cell_length_a 7.7118(12)
_cell_length_b 10.430(3)
_cell_length_c 25.351(7)
_cell_measurement_reflns_used 2526
_cell_measurement_temperature 295(2)
_cell_measurement_theta_max 70.5500
_cell_measurement_theta_min 3.4843
_cell_volume 2039.1(9)
_computing_cell_refinement
; 
CrysAlis RED, Oxford Diffraction Ltd., 
Version 1.171.33.31 (release 08-01-2009 CrysAlis171 .NET) 
(compiled Jan  8 2009,16:24:04) 
Empirical absorption correction using spherical harmonics, 
 implemented in SCALE3 ABSPACK scaling algorithm. 
;
_computing_data_collection
; 
CrysAlis RED, Oxford Diffraction Ltd., 
Version 1.171.33.31 (release 08-01-2009 CrysAlis171 .NET) 
(compiled Jan  8 2009,16:24:04) 
Empirical absorption correction using spherical harmonics, 
 implemented in SCALE3 ABSPACK scaling algorithm. 
;
_computing_data_reduction
; 
CrysAlis RED, Oxford Diffraction Ltd., 
Version 1.171.33.31 (release 08-01-2009 CrysAlis171 .NET) 
(compiled Jan  8 2009,16:24:04) 
Empirical absorption correction using spherical harmonics, 
 implemented in SCALE3 ABSPACK scaling algorithm. 
;
_computing_molecular_graphics SHELXTL
_computing_publication_material SHELXTL
_computing_structure_refinement 'SHELXL-97 (Sheldrick, 1997)'
_computing_structure_solution 'SHELXS-97 (Sheldrick, 1990)'
_diffrn_ambient_temperature 295(2)
_diffrn_measured_fraction_theta_full 1.000
_diffrn_measured_fraction_theta_max 1.000
_diffrn_measurement_device_type 'Oxford Diffraction Gemini A'
_diffrn_measurement_method CCD
_diffrn_radiation_monochromator graphite
_diffrn_radiation_source 'fine-focus sealed tube'
_diffrn_radiation_type CuK\a
_diffrn_radiation_wavelength 1.54178
_diffrn_reflns_av_R_equivalents 0.0731
_diffrn_reflns_av_sigmaI/netI 0.0860
_diffrn_reflns_limit_h_max 9
_diffrn_reflns_limit_h_min -8
_diffrn_reflns_limit_k_max 12
_diffrn_reflns_limit_k_min -12
_diffrn_reflns_limit_l_max 28
_diffrn_reflns_limit_l_min -30
_diffrn_reflns_number 15060
_diffrn_reflns_theta_full 67.99
_diffrn_reflns_theta_max 67.99
_diffrn_reflns_theta_min 3.49
_exptl_absorpt_coefficient_mu 0.605
_exptl_absorpt_correction_T_max 1.00000
_exptl_absorpt_correction_T_min 0.60314
_exptl_absorpt_correction_type multi-scan
_exptl_absorpt_process_details
; 
CrysAlis RED, Oxford Diffraction Ltd., 
Version 1.171.33.31 (release 08-01-2009 CrysAlis171 .NET) 
(compiled Jan  8 2009,16:24:04) 
Empirical absorption correction using spherical harmonics, 
 implemented in SCALE3 ABSPACK scaling algorithm. 
;
_exptl_crystal_density_diffrn 1.171
_exptl_crystal_density_method 'not measured'
_exptl_crystal_F_000 784
_exptl_crystal_size_max 0.25
_exptl_crystal_size_mid 0.20
_exptl_crystal_size_min 0.10
_refine_diff_density_max 0.162
_refine_diff_density_min -0.165
_refine_diff_density_rms 0.040
_refine_ls_abs_structure_details 'Flack H D (1983), Acta Cryst. A39, 876-881'
_refine_ls_abs_structure_Flack 0.8(5)
_refine_ls_extinction_coef 0.0042(5)
_refine_ls_extinction_expression Fc^*^=kFc[1+0.001xFc^2^\l^3^/sin(2\q)]^-1/4^
_refine_ls_extinction_method SHELXL
_refine_ls_goodness_of_fit_ref 0.976
_refine_ls_hydrogen_treatment mixed
_refine_ls_matrix_type full
_refine_ls_number_parameters 245
_refine_ls_number_reflns 3716
_refine_ls_number_restraints 0
_refine_ls_restrained_S_all 0.976
_refine_ls_R_factor_all 0.1530
_refine_ls_R_factor_gt 0.0611
_refine_ls_shift/su_max 0.073
_refine_ls_shift/su_mean 0.005
_refine_ls_structure_factor_coef Fsqd
_refine_ls_weighting_details 'calc w=1/[\s^2^(Fo^2^)+(0.0741P)^2^+0.0000P] where P=(Fo^2^+2Fc^2^)/3'
_refine_ls_weighting_scheme calc
_refine_ls_wR_factor_gt 0.1239
_refine_ls_wR_factor_ref 0.1650
_reflns_number_gt 1736
_reflns_number_total 3716
_reflns_threshold_expression >2sigma(I)
_cod_data_source_file np100915q_si_002.cif
_cod_data_source_block ic13623
_cod_depositor_comments
;
The following automatic conversions were performed:

'_symmetry_cell_setting' value 'Orthorhombic' changed to
'orthorhombic' according to
/home/saulius/struct/CIF-dictionaries/cif_core.dic dictionary named
'cif_core.dic' version 2.4.1 from 2010-06-29.

Automatic conversion script
Id: cif_fix_values 1715 2011-07-08 13:25:40Z adriana 
;
_cod_original_cell_volume 2039.2(8)
_cod_original_sg_symbol_H-M P2(1)2(1)2(1)
_cod_database_code 1501811

loop_
_symmetry_equiv_pos_as_xyz
'x, y, z'
'-x+1/2, -y, z+1/2'
'-x, y+1/2, -z+1/2'
'x+1/2, -y+1/2, -z'

loop_
_atom_site_label
_atom_site_type_symbol
_atom_site_fract_x
_atom_site_fract_y
_atom_site_fract_z
_atom_site_U_iso_or_equiv
_atom_site_adp_type
_atom_site_occupancy
_atom_site_symmetry_multiplicity
_atom_site_calc_flag
_atom_site_refinement_flags
_atom_site_disorder_assembly
_atom_site_disorder_group
O1 O 0.0975(5) -0.2534(3) 0.07428(14) 0.0875(11) Uani 1 1 d . . .
O2 O 0.3167(4) -0.1218(3) 0.09385(13) 0.0789(10) Uani 1 1 d . . .
N1 N 0.3131(6) 0.4175(5) 0.23719(19) 0.1113(17) Uani 1 1 d . . .
C1 C -0.2393(5) 0.0510(4) 0.06266(19) 0.0664(13) Uani 1 1 d . . .
H1A H -0.3387 0.0482 0.0861 0.080 Uiso 1 1 calc R . .
H1B H -0.2634 0.1137 0.0354 0.080 Uiso 1 1 calc R . .
C2 C -0.2170(5) -0.0814(4) 0.0368(2) 0.0765(14) Uani 1 1 d . . .
H2A H -0.2097 -0.1467 0.0639 0.092 Uiso 1 1 calc R . .
H2B H -0.3173 -0.1000 0.0150 0.092 Uiso 1 1 calc R . .
C3 C -0.0533(5) -0.0851(4) 0.00284(17) 0.0691(13) Uani 1 1 d . . .
H3B H -0.0698 -0.0287 -0.0271 0.083 Uiso 1 1 calc R . .
H3C H -0.0390 -0.1714 -0.0107 0.083 Uiso 1 1 calc R . .
C4 C 0.1142(5) -0.0461(4) 0.03116(17) 0.0557(11) Uani 1 1 d . . .
C5 C 0.0825(5) 0.0878(4) 0.05838(15) 0.0533(11) Uani 1 1 d . . .
H5A H 0.0556 0.1457 0.0291 0.064 Uiso 1 1 calc R . .
C6 C 0.2429(5) 0.1483(4) 0.08476(18) 0.0617(12) Uani 1 1 d . . .
H6A H 0.2689 0.1033 0.1173 0.074 Uiso 1 1 calc R . .
H6B H 0.3423 0.1406 0.0615 0.074 Uiso 1 1 calc R . .
C7 C 0.2078(5) 0.2901(4) 0.09657(17) 0.0598(12) Uani 1 1 d . . .
H7A H 0.3098 0.3267 0.1131 0.072 Uiso 1 1 calc R . .
H7B H 0.1894 0.3348 0.0635 0.072 Uiso 1 1 calc R . .
C8 C 0.0519(5) 0.3131(4) 0.13222(17) 0.0529(11) Uani 1 1 d . . .
C9 C -0.1068(5) 0.2393(4) 0.10952(16) 0.0543(11) Uani 1 1 d . . .
H9A H -0.1305 0.2818 0.0758 0.065 Uiso 1 1 calc R . .
C10 C -0.0790(5) 0.0950(4) 0.09436(16) 0.0517(10) Uani 1 1 d . . .
C11 C -0.2707(5) 0.2643(4) 0.1426(2) 0.0716(14) Uani 1 1 d . . .
H11A H -0.3720 0.2420 0.1218 0.086 Uiso 1 1 calc R . .
H11B H -0.2689 0.2089 0.1733 0.086 Uiso 1 1 calc R . .
C12 C -0.2863(6) 0.4006(5) 0.1603(2) 0.0787(14) Uani 1 1 d . . .
H12A H -0.3914 0.4264 0.1749 0.094 Uiso 1 1 calc R . .
C13 C -0.1628(6) 0.4864(4) 0.15674(18) 0.0683(13) Uani 1 1 d . . .
C14 C 0.0081(5) 0.4545(4) 0.13150(18) 0.0643(13) Uani 1 1 d . . .
H14A H 0.0991 0.5011 0.1497 0.077 Uiso 1 1 calc R . .
H14B H 0.0063 0.4838 0.0952 0.077 Uiso 1 1 calc R . .
C15 C 0.0903(6) 0.2714(4) 0.18961(17) 0.0681(13) Uani 1 1 d . . .
H15A H -0.0172 0.2713 0.2095 0.082 Uiso 1 1 calc R . .
H15B H 0.1348 0.1844 0.1894 0.082 Uiso 1 1 calc R . .
C16 C 0.2144(7) 0.3538(5) 0.21602(19) 0.0766(15) Uani 1 1 d . . .
C17 C -0.1870(7) 0.6219(4) 0.1757(2) 0.1010(18) Uani 1 1 d . . .
H17A H -0.3009 0.6312 0.1905 0.151 Uiso 1 1 calc R . .
H17B H -0.1738 0.6800 0.1466 0.151 Uiso 1 1 calc R . .
H17C H -0.1017 0.6410 0.2022 0.151 Uiso 1 1 calc R . .
C18 C 0.2597(6) -0.0340(4) -0.01065(18) 0.0750(14) Uani 1 1 d . . .
H18A H 0.3657 -0.0087 0.0063 0.113 Uiso 1 1 calc R . .
H18B H 0.2276 0.0293 -0.0363 0.113 Uiso 1 1 calc R . .
H18C H 0.2761 -0.1152 -0.0278 0.113 Uiso 1 1 calc R . .
C19 C 0.1679(6) -0.1515(5) 0.06903(19) 0.0646(12) Uani 1 1 d . . .
C20 C -0.0636(6) 0.0066(4) 0.14277(16) 0.0693(13) Uani 1 1 d . . .
H20A H -0.0476 -0.0803 0.1313 0.104 Uiso 1 1 calc R . .
H20B H -0.1675 0.0125 0.1635 0.104 Uiso 1 1 calc R . .
H20C H 0.0339 0.0326 0.1637 0.104 Uiso 1 1 calc R . .
C21 C 0.3870(8) -0.2120(5) 0.1318(2) 0.1022(19) Uani 1 1 d . . .
H21A H 0.3453 -0.2976 0.1238 0.123 Uiso 1 1 calc R A 1
H21B H 0.5125 -0.2126 0.1293 0.123 Uiso 1 1 calc R A 1
O3 O 0.400(3) -0.039(2) 0.1946(10) 0.113(8) Uani 0.50 1 d P B 1
H3A H 0.3719 -0.0182 0.2245 0.170 Uiso 0.50 1 calc PR B 1
C22 C 0.3365(11) -0.1777(8) 0.1836(4) 0.140(3) Uani 0.50 1 d P B 1
H22C H 0.3872 -0.2366 0.2088 0.168 Uiso 0.50 1 calc PR B 1
H22D H 0.2113 -0.1819 0.1869 0.168 Uiso 0.50 1 calc PR B 1
O3' O 0.337(3) -0.072(2) 0.2044(9) 0.139(10) Uani 0.50 1 d P B 2
H3'A H 0.2949 -0.0776 0.2340 0.209 Uiso 0.50 1 calc PR B 2
C22' C 0.3365(11) -0.1777(8) 0.1836(4) 0.140(3) Uani 0.50 1 d P B 2
H22A H 0.2182 -0.2081 0.1870 0.168 Uiso 0.50 1 calc PR B 2
H22B H 0.4057 -0.2317 0.2065 0.168 Uiso 0.50 1 calc PR B 2

loop_
_atom_site_aniso_label
_atom_site_aniso_U_11
_atom_site_aniso_U_22
_atom_site_aniso_U_33
_atom_site_aniso_U_23
_atom_site_aniso_U_13
_atom_site_aniso_U_12
O1 0.090(2) 0.0583(19) 0.114(3) 0.006(2) 0.002(2) -0.001(2)
O2 0.079(2) 0.069(2) 0.089(2) 0.006(2) -0.0142(19) 0.0135(18)
N1 0.087(3) 0.154(4) 0.093(3) -0.023(3) -0.008(3) -0.025(3)
C1 0.044(2) 0.073(3) 0.082(3) -0.013(3) -0.006(2) -0.001(2)
C2 0.052(3) 0.078(3) 0.099(4) -0.015(3) -0.008(3) -0.009(3)
C3 0.069(3) 0.062(3) 0.077(3) -0.006(3) -0.006(3) -0.002(3)
C4 0.052(2) 0.053(3) 0.062(3) -0.003(2) 0.007(2) -0.001(2)
C5 0.041(2) 0.057(3) 0.062(3) -0.001(2) 0.002(2) 0.000(2)
C6 0.043(2) 0.062(3) 0.079(3) -0.005(3) 0.005(2) -0.007(2)
C7 0.045(2) 0.056(3) 0.079(3) -0.007(3) 0.000(2) 0.000(2)
C8 0.042(2) 0.056(3) 0.061(3) -0.004(2) 0.002(2) -0.002(2)
C9 0.042(2) 0.057(3) 0.064(3) -0.005(2) -0.003(2) 0.003(2)
C10 0.038(2) 0.057(3) 0.060(3) 0.002(2) 0.000(2) 0.001(2)
C11 0.042(2) 0.077(3) 0.096(4) -0.010(3) 0.004(2) 0.007(2)
C12 0.059(3) 0.081(4) 0.097(4) -0.022(3) 0.014(3) 0.011(3)
C13 0.068(3) 0.063(3) 0.073(3) -0.010(3) -0.002(3) 0.012(3)
C14 0.061(3) 0.062(3) 0.070(3) -0.004(3) -0.007(2) -0.001(2)
C15 0.059(3) 0.077(3) 0.069(3) 0.000(3) -0.008(3) -0.004(3)
C16 0.068(3) 0.096(4) 0.066(3) -0.001(3) -0.001(3) -0.005(3)
C17 0.105(4) 0.069(4) 0.129(5) -0.016(4) 0.016(4) 0.018(3)
C18 0.078(3) 0.075(3) 0.072(3) -0.003(3) 0.021(3) 0.007(3)
C19 0.066(3) 0.061(3) 0.067(3) -0.012(3) 0.005(3) 0.008(3)
C20 0.064(3) 0.064(3) 0.080(3) -0.006(3) 0.013(3) -0.006(3)
C21 0.112(4) 0.093(4) 0.102(4) 0.017(4) -0.019(4) 0.038(4)
O3 0.150(18) 0.073(7) 0.118(12) -0.001(7) -0.030(11) 0.021(9)
C22 0.161(7) 0.150(8) 0.108(7) 0.009(6) -0.013(6) 0.070(7)
O3' 0.121(15) 0.22(3) 0.078(9) -0.041(14) -0.040(10) 0.087(16)
C22' 0.161(7) 0.150(8) 0.108(7) 0.009(6) -0.013(6) 0.070(7)

loop_
_atom_type_symbol
_atom_type_description
_atom_type_scat_dispersion_real
_atom_type_scat_dispersion_imag
_atom_type_scat_source
C C 0.0181 0.0091 'International Tables Vol C Tables 4.2.6.8 and 6.1.1.4'
H H 0.0000 0.0000 'International Tables Vol C Tables 4.2.6.8 and 6.1.1.4'
N N 0.0311 0.0180 'International Tables Vol C Tables 4.2.6.8 and 6.1.1.4'
O O 0.0492 0.0322 'International Tables Vol C Tables 4.2.6.8 and 6.1.1.4'

loop_
_geom_angle_atom_site_label_1
_geom_angle_atom_site_label_2
_geom_angle_atom_site_label_3
_geom_angle
C19 O2 C21 118.6(4)
C2 C1 C10 113.5(3)
C3 C2 C1 110.8(4)
C2 C3 C4 115.2(3)
C19 C4 C3 109.5(3)
C19 C4 C18 107.1(3)
C3 C4 C18 108.2(3)
C19 C4 C5 114.0(3)
C3 C4 C5 108.0(3)
C18 C4 C5 109.8(3)
C6 C5 C10 111.8(3)
C6 C5 C4 115.4(3)
C10 C5 C4 115.2(3)
C7 C6 C5 109.8(3)
C8 C7 C6 114.0(3)
C14 C8 C7 108.8(3)
C14 C8 C15 109.2(4)
C7 C8 C15 111.2(3)
C14 C8 C9 107.6(3)
C7 C8 C9 108.9(3)
C15 C8 C9 111.0(3)
C11 C9 C8 111.2(3)
C11 C9 C10 114.1(3)
C8 C9 C10 117.2(3)
C20 C10 C1 107.4(3)
C20 C10 C5 112.3(3)
C1 C10 C5 108.9(3)
C20 C10 C9 112.9(3)
C1 C10 C9 107.7(3)
C5 C10 C9 107.5(3)
C12 C11 C9 113.0(4)
C13 C12 C11 124.7(4)
C12 C13 C14 121.1(4)
C12 C13 C17 121.9(5)
C14 C13 C17 116.9(4)
C13 C14 C8 114.0(4)
C16 C15 C8 113.2(4)
N1 C16 C15 179.1(6)
O1 C19 O2 122.5(5)
O1 C19 C4 126.0(5)
O2 C19 C4 111.2(4)
C22 C21 O2 110.3(5)
C21 C22 O3 108.4(11)

loop_
_geom_bond_atom_site_label_1
_geom_bond_atom_site_label_2
_geom_bond_distance
O1 C19 1.201(5)
O2 C19 1.345(5)
O2 C21 1.450(5)
N1 C16 1.144(6)
C1 C2 1.538(5)
C1 C10 1.544(5)
C2 C3 1.528(6)
C3 C4 1.532(5)
C4 C19 1.517(6)
C4 C18 1.549(5)
C4 C5 1.577(5)
C5 C6 1.540(5)
C5 C10 1.546(5)
C6 C7 1.533(5)
C7 C8 1.523(5)
C8 C14 1.513(5)
C8 C15 1.547(6)
C8 C9 1.556(5)
C9 C11 1.539(5)
C9 C10 1.569(5)
C10 C20 1.539(5)
C11 C12 1.497(6)
C12 C13 1.310(6)
C13 C14 1.503(6)
C13 C17 1.505(6)
C15 C16 1.450(6)
C21 C22 1.416(9)
O3 C22 1.55(3)
